data_7720428
loop_
_publ_author_name
'Rosner, Alexander'
'Geisler, Heiko'
'Hejl, Michaela'
'Gradl, Mathias'
'Legin, Anton A.'
'Prado-Roller, Alexander'
'Jakupec, Michael A.'
'Heffeter, Petra'
'Berger, Walter'
'Keppler, Bernhard K.'
'Kandioller, Wolfgang'

_publ_section_title
;
 Naphthoquinone-derived tridentate Ru(II) and Os(II) organometallics with
 exceptional cytotoxicity: synthesis, characterization, stability in
 aqueous solution and biological <i>in vitro</i> evaluation.
;
_journal_issue 5
_journal_name_full 'Dalton transactions (Cambridge, England : 2003)'
_journal_page_first 2254
_journal_page_last 2268
_journal_paper_doi 10.1039/d5dt01649e
_journal_volume 55
_journal_year 2026
_chemical_formula_moiety '1(C29 H34 N2 O3 Ru)'
_chemical_formula_sum 'C29 H34 N2 O3 Ru'
_chemical_formula_weight 559.65
_space_group_crystal_system triclinic
_space_group_IT_number 2
_space_group_name_Hall '-P 1'
_space_group_name_H-M_alt 'P -1'
_atom_sites_solution_hydrogens geom
_atom_sites_solution_primary dual
_audit_creation_date 2025-05-27
_audit_creation_method
;
Olex2 1.5-alpha
(compiled 2025.05.22 svn.r631f81ec for OlexSys, GUI svn.r7248)
;
_audit_update_record
;
2025-07-03 deposited with the CCDC.	2025-12-22 downloaded from the CCDC.
;
_cell_angle_alpha 70.962(2)
_cell_angle_beta 81.738(3)
_cell_angle_gamma 70.666(2)
_cell_formula_units_Z 4
_cell_length_a 12.4670(4)
_cell_length_b 14.7959(5)
_cell_length_c 15.8824(5)
_cell_measurement_reflns_used 118326
_cell_measurement_temperature 100
_cell_measurement_theta_max 31.05
_cell_measurement_theta_min 1.36
_cell_volume 2611.15(15)
_computing_cell_refinement 'X-Area Recipe 2.0.2 (STOE, 2024)'
_computing_data_collection 'X-Area Pilatus3_SV 1.31.194.0 (STOE, 2023)'
_computing_data_reduction
;
X-Area Integrate 2.5.18.0 (STOE, 2024)
X-Area LANA 2.8.4 (STOE, 2024)
;
_computing_molecular_graphics 'Olex2 1.5-alpha (Dolomanov et al., 2009)'
_computing_publication_material 'Olex2 1.5-alpha (Dolomanov et al., 2009)'
_computing_structure_refinement 'SHELXL 2018/3 (Sheldrick, 2015)'
_computing_structure_solution 'SHELXT  (Sheldrick, 2015)'
_diffrn_ambient_temperature 100
_diffrn_detector_area_resol_mean 13.33
_diffrn_measured_fraction_theta_full 0.997
_diffrn_measured_fraction_theta_max 0.987
_diffrn_measurement_device_type 'STOE STADIVARI'
_diffrn_measurement_method 'rotation method, \w scans'
_diffrn_radiation_type 'Mo K\a'
_diffrn_radiation_wavelength 0.71073
_diffrn_reflns_av_R_equivalents 0.0383
_diffrn_reflns_av_unetI/netI 0.0673
_diffrn_reflns_Laue_measured_fraction_full 0.997
_diffrn_reflns_Laue_measured_fraction_max 0.987
_diffrn_reflns_limit_h_max 17
_diffrn_reflns_limit_h_min -17
_diffrn_reflns_limit_k_max 20
_diffrn_reflns_limit_k_min -20
_diffrn_reflns_limit_l_max 22
_diffrn_reflns_limit_l_min -22
_diffrn_reflns_number 77228
_diffrn_reflns_point_group_measured_fraction_full 0.997
_diffrn_reflns_point_group_measured_fraction_max 0.987
_diffrn_reflns_theta_full 25.242
_diffrn_reflns_theta_max 30.033
_diffrn_reflns_theta_min 1.528
_diffrn_source 'Axo Mo'
_exptl_absorpt_coefficient_mu 0.633
_exptl_absorpt_correction_T_max 0.9813
_exptl_absorpt_correction_T_min 0.8706
_exptl_absorpt_correction_type multi-scan
_exptl_absorpt_process_details
;
STOE LANA, absorption correction by scaling of reflection intensities.
J. Koziskova, F. Hahn, J. Richter, J. Kozisek, "Comparison of different
absorption corrections on the model structure of tetrakis(\m~2~-acetato)-
diaqua-di-copper(II)", Acta Chimica Slovaca, vol. 9, no. 2, 2016, pp. 136 - 140.
Afterwards a spherical absorption correction was performed within STOE LANA.
;
_exptl_crystal_colour 'clear yellow'
_exptl_crystal_density_diffrn 1.424
_exptl_crystal_density_method 'not measured'
_exptl_crystal_description rod
_exptl_crystal_F_000 1160
_exptl_crystal_size_max 0.22
_exptl_crystal_size_mid 0.1
_exptl_crystal_size_min 0.03
_refine_diff_density_max 1.554
_refine_diff_density_min -1.084
_refine_diff_density_rms 0.077
_refine_ls_extinction_method none
_refine_ls_goodness_of_fit_ref 0.919
_refine_ls_hydrogen_treatment constr
_refine_ls_matrix_type full
_refine_ls_number_parameters 746
_refine_ls_number_reflns 15110
_refine_ls_number_restraints 288
_refine_ls_restrained_S_all 0.920
_refine_ls_R_factor_all 0.0830
_refine_ls_R_factor_gt 0.0397
_refine_ls_shift/su_max 0.002
_refine_ls_shift/su_mean 0.000
_refine_ls_structure_factor_coef Fsqd
_refine_ls_weighting_details 'w=1/[\s^2^(Fo^2^)+(0.0573P)^2^] where P=(Fo^2^+2Fc^2^)/3'
_refine_ls_weighting_scheme calc
_refine_ls_wR_factor_gt 0.0937
_refine_ls_wR_factor_ref 0.1017
_reflns_Friedel_coverage 0.000
_reflns_number_gt 8768
_reflns_number_total 15110
_reflns_threshold_expression 'I > 2\s(I)'
_cod_data_source_file d5dt01649e2.cif
_cod_data_source_block alro156
_cod_database_code 7720428
_shelx_space_group_comment
;
The symmetry employed for this shelxl refinement is uniquely defined
by the following loop, which should always be used as a source of
symmetry information in preference to the above space-group names.
They are only intended as comments.
;
_shelx_estimated_absorpt_t_max 0.981
_shelx_estimated_absorpt_t_min 0.873

loop_
_space_group_symop_operation_xyz
'x, y, z'
'-x, -y, -z'

loop_
_atom_site_label
_atom_site_type_symbol
_atom_site_fract_x
_atom_site_fract_y
_atom_site_fract_z
_atom_site_U_iso_or_equiv
_atom_site_adp_type
_atom_site_occupancy
_atom_site_site_symmetry_order
_atom_site_calc_flag
_atom_site_refinement_flags_posn
_atom_site_refinement_flags_adp
_atom_site_refinement_flags_occupancy
_atom_site_disorder_assembly
_atom_site_disorder_group
Ru1A Ru 0.47338(2) 0.37998(2) 0.73924(2) 0.03198(7) Uani 1 1 d . . . . .
O1A O 0.18496(16) 0.14484(14) 1.04642(12) 0.0493(5) Uani 1 1 d . . . . .
O2A O 0.35240(15) 0.30272(14) 0.77963(11) 0.0399(5) Uani 1 1 d . . . . .
O3A O 0.43793(15) 0.37743(14) 0.87070(11) 0.0419(5) Uani 1 1 d . . . . .
N1A N 0.54167(17) 0.21061(16) 0.89302(13) 0.0360(5) Uani 1 1 d . . . . .
N2A N 0.58207(17) 0.24230(15) 0.80832(13) 0.0328(5) Uani 1 1 d . . . . .
C1A C 0.5601(2) 0.49397(19) 0.68506(19) 0.0421(7) Uani 1 1 d . . . . .
C2A C 0.5992(2) 0.42073(18) 0.63896(18) 0.0428(8) Uani 1 1 d . . . . .
H2A H 0.678505 0.387579 0.635070 0.051 Uiso 1 1 calc R U . . .
C3A C 0.5242(3) 0.3960(2) 0.59909(17) 0.0468(8) Uani 1 1 d . . . . .
H3A H 0.553369 0.348452 0.566778 0.056 Uiso 1 1 calc R U . . .
C4A C 0.4074(3) 0.4404(2) 0.60635(19) 0.0531(8) Uani 1 1 d . . . . .
C5A C 0.3674(3) 0.5144(2) 0.65142(19) 0.0535(9) Uani 1 1 d . . . . .
H5A H 0.288086 0.547242 0.655386 0.064 Uiso 1 1 calc R U . . .
C6A C 0.4419(3) 0.53965(19) 0.68970(18) 0.0480(8) Uani 1 1 d . . . . .
H6A H 0.412348 0.589146 0.719933 0.058 Uiso 1 1 calc R U . . .
C7A C 0.6405(3) 0.5208(2) 0.7294(3) 0.0679(10) Uani 1 1 d . . . . .
H7A H 0.715116 0.466443 0.738469 0.081 Uiso 0.548(6) 1 calc R U P A 1
H7AA H 0.612773 0.524020 0.790989 0.081 Uiso 0.452(6) 1 calc R U P A 2
C8A C 0.6581(4) 0.6200(3) 0.6687(3) 0.0932(14) Uani 1 1 d . . . . .
H8AA H 0.697908 0.610024 0.613031 0.140 Uiso 1 1 calc R U . . .
H8AB H 0.703583 0.641992 0.698934 0.140 Uiso 1 1 calc R U . . .
H8AC H 0.584013 0.671238 0.655412 0.140 Uiso 1 1 calc R U . . .
C10A C 0.3261(4) 0.4056(3) 0.5735(2) 0.0948(15) Uani 1 1 d . . . . .
H10G H 0.368806 0.351083 0.548271 0.142 Uiso 1 1 calc R U . . .
H10H H 0.280021 0.461558 0.527563 0.142 Uiso 1 1 calc R U . . .
H10I H 0.276314 0.381347 0.623289 0.142 Uiso 1 1 calc R U . . .
C11A C 0.6756(2) 0.16843(18) 0.79888(16) 0.0345(6) Uani 1 1 d . . . . .
H11A H 0.722589 0.169476 0.746127 0.041 Uiso 1 1 calc R U . . .
C12A C 0.6936(2) 0.0898(2) 0.87796(17) 0.0422(7) Uani 1 1 d . . . . .
H12A H 0.754015 0.028529 0.889371 0.051 Uiso 1 1 calc R U . . .
C13A C 0.6060(2) 0.1189(2) 0.93621(17) 0.0406(7) Uani 1 1 d . . . . .
H13A H 0.593702 0.081033 0.995795 0.049 Uiso 1 1 calc R U . . .
C14A C 0.3436(2) 0.26565(19) 0.86553(16) 0.0365(6) Uani 1 1 d . . . . .
C15A C 0.4292(2) 0.2828(2) 0.91255(17) 0.0397(7) Uani 1 1 d . . . . .
C16A C 0.4117(2) 0.2572(2) 1.01298(17) 0.0480(8) Uani 1 1 d . . . . .
C17A C 0.4775(3) 0.2781(3) 1.0616(2) 0.0701(11) Uani 1 1 d . . . . .
H17A H 0.530468 0.312766 1.031493 0.084 Uiso 1 1 calc R U . . .
C18A C 0.4682(3) 0.2495(4) 1.1538(2) 0.0947(16) Uani 1 1 d . . . . .
H18A H 0.514075 0.264694 1.186978 0.114 Uiso 1 1 calc R U . . .
C19A C 0.3917(3) 0.1990(4) 1.1966(2) 0.0986(16) Uani 1 1 d . . . . .
H19A H 0.385623 0.177864 1.259933 0.118 Uiso 1 1 calc R U . . .
C20A C 0.3235(3) 0.1785(3) 1.1487(2) 0.0751(12) Uani 1 1 d . . . . .
H20A H 0.269598 0.145070 1.179186 0.090 Uiso 1 1 calc R U . . .
C21A C 0.3330(2) 0.2067(2) 1.05531(18) 0.0510(8) Uani 1 1 d . . . . .
C22A C 0.2574(2) 0.1857(2) 1.00430(17) 0.0433(7) Uani 1 1 d . . . . .
C23A C 0.2663(2) 0.2164(2) 0.90892(17) 0.0413(7) Uani 1 1 d . . . . .
C24A C 0.1887(2) 0.1962(2) 0.85794(18) 0.0471(8) Uani 1 1 d . . . . .
H24C H 0.189456 0.238650 0.795226 0.056 Uiso 1 1 calc R U . . .
H24D H 0.110126 0.216457 0.883083 0.056 Uiso 1 1 calc R U . . .
C25A C 0.2197(3) 0.0870(2) 0.85920(19) 0.0546(8) Uani 1 1 d . . . . .
H25A H 0.211029 0.047328 0.922789 0.066 Uiso 1 1 calc R U . . .
C26A C 0.3423(3) 0.0427(3) 0.8294(2) 0.0660(10) Uani 1 1 d . . . . .
H26C H 0.393208 0.052278 0.866069 0.079 Uiso 1 1 calc R U . . .
H26D H 0.357817 -0.030455 0.842138 0.079 Uiso 1 1 calc R U . . .
C27A C 0.3731(3) 0.0859(3) 0.7322(2) 0.0749(11) Uani 1 1 d . . . . .
H27D H 0.328859 0.071159 0.694947 0.112 Uiso 1 1 calc R U . . .
H27E H 0.454455 0.055891 0.720780 0.112 Uiso 1 1 calc R U . . .
H27F H 0.355925 0.158780 0.717908 0.112 Uiso 1 1 calc R U . . .
C28A C 0.1343(3) 0.0729(3) 0.8074(3) 0.0821(12) Uani 1 1 d . . . . .
H28C H 0.131390 0.119634 0.746103 0.098 Uiso 1 1 calc R U . . .
H28D H 0.162261 0.003742 0.802761 0.098 Uiso 1 1 calc R U . . .
C29A C 0.0139(4) 0.0910(4) 0.8495(4) 0.140(2) Uani 1 1 d . . . . .
H29D H -0.037855 0.090550 0.808712 0.211 Uiso 1 1 calc R U . . .
H29E H -0.011230 0.156151 0.861018 0.211 Uiso 1 1 calc R U . . .
H29F H 0.013431 0.037781 0.905744 0.211 Uiso 1 1 calc R U . . .
C9A C 0.5799(6) 0.5337(4) 0.8295(3) 0.067(2) Uani 0.548(6) 1 d . . P A 1
H9AA H 0.511251 0.591874 0.819786 0.101 Uiso 0.548(6) 1 calc R U P A 1
H9AB H 0.633945 0.543671 0.862129 0.101 Uiso 0.548(6) 1 calc R U P A 1
H9AC H 0.559590 0.473098 0.864156 0.101 Uiso 0.548(6) 1 calc R U P A 1
C9Z C 0.7648(8) 0.4317(9) 0.7291(10) 0.143(6) Uani 0.452(6) 1 d . . P A 2
H9ZA H 0.781378 0.422113 0.669784 0.214 Uiso 0.452(6) 1 calc R U P A 2
H9ZB H 0.760606 0.368640 0.773308 0.214 Uiso 0.452(6) 1 calc R U P A 2
H9ZC H 0.825246 0.451955 0.743841 0.214 Uiso 0.452(6) 1 calc R U P A 2
Ru1B Ru 0.88847(2) 0.32686(2) 0.18228(2) 0.04034(8) Uani 1 1 d . . . . .
O1B O 0.77931(14) 0.21919(12) 0.60278(11) 0.0348(4) Uani 1 1 d . . . . .
O2B O 0.90986(16) 0.33410(12) 0.30783(12) 0.0425(5) Uani 1 1 d . . . . .
O3B O 0.75423(14) 0.28508(12) 0.25600(11) 0.0366(4) Uani 1 1 d . . . . .
N1B N 0.89781(17) 0.14102(14) 0.31801(13) 0.0310(5) Uani 1 1 d . . . . .
N2B N 0.95959(17) 0.17271(14) 0.24369(13) 0.0338(5) Uani 1 1 d . . . . .
C11B C 1.0490(2) 0.09458(18) 0.24027(17) 0.0402(7) Uani 1 1 d . . . . .
H11B H 1.106135 0.094165 0.193739 0.048 Uiso 1 1 calc R U . . .
C12B C 1.0470(2) 0.01261(19) 0.31534(18) 0.0434(7) Uani 1 1 d . . . . .
H12B H 1.101319 -0.052212 0.329711 0.052 Uiso 1 1 calc R U . . .
C13B C 0.9492(2) 0.04599(17) 0.36407(16) 0.0338(6) Uani 1 1 d . . . . .
H13B H 0.923413 0.008688 0.419532 0.041 Uiso 1 1 calc R U . . .
C14B C 0.8570(2) 0.28219(16) 0.37096(16) 0.0329(6) Uani 1 1 d . . . . .
C15B C 0.7994(2) 0.22622(17) 0.33674(16) 0.0332(6) Uani 1 1 d . . . . .
C16B C 0.7159(2) 0.18259(17) 0.40219(16) 0.0304(6) Uani 1 1 d . . . . .
C17B C 0.6440(2) 0.1455(2) 0.37364(18) 0.0408(7) Uani 1 1 d . . . . .
H17B H 0.650292 0.143856 0.313798 0.049 Uiso 1 1 calc R U . . .
C18B C 0.5628(2) 0.1109(2) 0.4322(2) 0.0471(7) Uani 1 1 d . . . . .
H18B H 0.512733 0.086366 0.412423 0.056 Uiso 1 1 calc R U . . .
C19B C 0.5546(2) 0.1120(2) 0.51944(19) 0.0460(7) Uani 1 1 d . . . . .
H19B H 0.498103 0.089154 0.559328 0.055 Uiso 1 1 calc R U . . .
C20B C 0.6285(2) 0.14641(19) 0.54912(17) 0.0385(7) Uani 1 1 d . . . . .
H20B H 0.623928 0.145066 0.609724 0.046 Uiso 1 1 calc R U . . .
C21B C 0.7099(2) 0.18313(17) 0.49012(16) 0.0301(6) Uani 1 1 d . . . . .
C22B C 0.7843(2) 0.22525(17) 0.52204(16) 0.0304(6) Uani 1 1 d . . . . .
C23B C 0.8541(2) 0.27724(17) 0.45926(17) 0.0337(6) Uani 1 1 d . . . . .
C24B C 0.9180(2) 0.33022(19) 0.48992(18) 0.0444(7) Uani 1 1 d . . . . .
H24A H 0.869980 0.359963 0.535289 0.053 Uiso 1 1 calc R U . . .
H24B H 0.930639 0.385990 0.438608 0.053 Uiso 1 1 calc R U . . .
C25B C 1.0337(3) 0.2631(2) 0.5297(2) 0.0508(8) Uani 1 1 d . . . . .
H25B H 1.020411 0.206620 0.581064 0.061 Uiso 1 1 calc R U . . .
C26B C 1.0879(4) 0.3220(3) 0.5649(3) 0.0851(13) Uani 1 1 d . . . . .
H26A H 1.162077 0.276744 0.589544 0.102 Uiso 1 1 calc R U . . .
H26B H 1.103278 0.376928 0.513972 0.102 Uiso 1 1 calc R U . . .
C27B C 1.0178(5) 0.3673(3) 0.6362(3) 0.126(2) Uani 1 1 d . . . . .
H27A H 0.954215 0.425377 0.608690 0.189 Uiso 1 1 calc R U . . .
H27B H 1.065853 0.388750 0.664598 0.189 Uiso 1 1 calc R U . . .
H27C H 0.988130 0.316999 0.681128 0.189 Uiso 1 1 calc R U . . .
C28B C 1.1112(2) 0.2186(2) 0.4603(2) 0.0576(9) Uani 1 1 d . . . . .
H28A H 1.071558 0.182561 0.439192 0.069 Uiso 1 1 calc R U . . .
H28B H 1.122952 0.274391 0.408626 0.069 Uiso 1 1 calc R U . . .
C29B C 1.2261(3) 0.1474(3) 0.4921(3) 0.0797(12) Uani 1 1 d . . . . .
H29A H 1.262012 0.110497 0.449041 0.120 Uiso 1 1 calc R U . . .
H29B H 1.216638 0.099953 0.550236 0.120 Uiso 1 1 calc R U . . .
H29C H 1.274308 0.185612 0.497643 0.120 Uiso 1 1 calc R U . . .
C1B C 0.8416(12) 0.3493(8) 0.0425(7) 0.049(3) Uani 0.625(7) 1 d . U P B 1
C2B C 0.956(2) 0.3203(14) 0.0481(11) 0.036(3) Uani 0.625(7) 1 d . U P B 1
H2B H 1.001339 0.264601 0.028695 0.044 Uiso 0.625(7) 1 calc R U P B 1
C3B C 1.0114(12) 0.3735(12) 0.0839(10) 0.041(3) Uani 0.625(7) 1 d . U P B 1
H3B H 1.091870 0.353494 0.085896 0.050 Uiso 0.625(7) 1 calc R U P B 1
C4B C 0.9432(9) 0.4543(7) 0.1150(6) 0.047(2) Uani 0.625(7) 1 d . U P B 1
C5B C 0.8272(8) 0.4823(6) 0.1059(5) 0.045(3) Uani 0.625(7) 1 d . U P B 1
H5B H 0.780345 0.538467 0.124040 0.054 Uiso 0.625(7) 1 calc R U P B 1
C6B C 0.7767(8) 0.4339(7) 0.0724(5) 0.057(3) Uani 0.625(7) 1 d . U P B 1
H6B H 0.696311 0.456620 0.068654 0.068 Uiso 0.625(7) 1 calc R U P B 1
C7B C 0.7863(10) 0.2944(8) 0.0070(7) 0.078(3) Uani 0.625(7) 1 d . U P B 1
H7B H 0.702085 0.322316 0.015653 0.093 Uiso 0.625(7) 1 calc R U P B 1
C8B C 0.8128(7) 0.3125(5) -0.0899(4) 0.088(3) Uani 0.625(7) 1 d . U P B 1
H8BA H 0.894447 0.282328 -0.100035 0.133 Uiso 0.625(7) 1 calc R U P B 1
H8BB H 0.791626 0.384879 -0.119892 0.133 Uiso 0.625(7) 1 calc R U P B 1
H8BC H 0.769845 0.282205 -0.113832 0.133 Uiso 0.625(7) 1 calc R U P B 1
C9B C 0.8204(12) 0.1818(7) 0.0568(7) 0.120(5) Uani 0.625(7) 1 d . U P B 1
H9BA H 0.783475 0.148574 0.030776 0.180 Uiso 0.625(7) 1 calc R U P B 1
H9BB H 0.796306 0.171750 0.119822 0.180 Uiso 0.625(7) 1 calc R U P B 1
H9BC H 0.903151 0.153011 0.051625 0.180 Uiso 0.625(7) 1 calc R U P B 1
C10B C 0.9929(11) 0.5024(9) 0.1639(7) 0.118(5) Uani 0.625(7) 1 d . U P B 1
H10A H 0.966366 0.486142 0.226635 0.177 Uiso 0.625(7) 1 calc R U P B 1
H10B H 0.968277 0.575351 0.136796 0.177 Uiso 0.625(7) 1 calc R U P B 1
H10C H 1.076085 0.476869 0.160114 0.177 Uiso 0.625(7) 1 calc R U P B 1
C1Y C 0.838(2) 0.3748(13) 0.0568(12) 0.041(3) Uani 0.375(7) 1 d . U P B 2
C2Y C 0.965(3) 0.329(2) 0.058(2) 0.027(3) Uani 0.375(7) 1 d . U P B 2
H2Y H 0.998683 0.273291 0.035892 0.032 Uiso 0.375(7) 1 calc R U P B 2
C3Y C 1.034(2) 0.3629(19) 0.0903(17) 0.037(4) Uani 0.375(7) 1 d . U P B 2
H3Y H 1.113649 0.332487 0.087617 0.044 Uiso 0.375(7) 1 calc R U P B 2
C4Y C 0.9889(11) 0.4426(11) 0.1275(9) 0.029(3) Uani 0.375(7) 1 d . U P B 2
C5Y C 0.8683(13) 0.4903(10) 0.1275(8) 0.033(3) Uani 0.375(7) 1 d . U P B 2
H5Y H 0.836408 0.545258 0.151090 0.040 Uiso 0.375(7) 1 calc R U P B 2
C6Y C 0.7969(13) 0.4558(10) 0.0924(9) 0.034(4) Uani 0.375(7) 1 d . U P B 2
H6Y H 0.717285 0.488850 0.092827 0.040 Uiso 0.375(7) 1 calc R U P B 2
C7Y C 0.7600(15) 0.3352(12) 0.0280(10) 0.071(4) Uani 0.375(7) 1 d . U P B 2
H7Y H 0.696968 0.341842 0.074452 0.085 Uiso 0.375(7) 1 calc R U P B 2
C8Y C 0.7012(14) 0.4114(13) -0.0538(9) 0.150(7) Uani 0.375(7) 1 d . U P B 2
H8YA H 0.724820 0.471873 -0.068303 0.224 Uiso 0.375(7) 1 calc R U P B 2
H8YB H 0.618642 0.428715 -0.042344 0.224 Uiso 0.375(7) 1 calc R U P B 2
H8YC H 0.721958 0.383247 -0.103907 0.224 Uiso 0.375(7) 1 calc R U P B 2
C9Y C 0.7938(12) 0.2276(12) 0.0392(13) 0.078(5) Uani 0.375(7) 1 d . U P B 2
H9YA H 0.870822 0.206257 0.013421 0.117 Uiso 0.375(7) 1 calc R U P B 2
H9YB H 0.740712 0.213556 0.008821 0.117 Uiso 0.375(7) 1 calc R U P B 2
H9YC H 0.792413 0.190700 0.102810 0.117 Uiso 0.375(7) 1 calc R U P B 2
C10Y C 1.0598(13) 0.4710(13) 0.1742(9) 0.068(4) Uani 0.375(7) 1 d . U P B 2
H10D H 1.057345 0.541007 0.144467 0.103 Uiso 0.375(7) 1 calc R U P B 2
H10E H 1.138485 0.427470 0.173307 0.103 Uiso 0.375(7) 1 calc R U P B 2
H10F H 1.031135 0.463550 0.236090 0.103 Uiso 0.375(7) 1 calc R U P B 2

loop_
_atom_site_aniso_label
_atom_site_aniso_U_11
_atom_site_aniso_U_22
_atom_site_aniso_U_33
_atom_site_aniso_U_23
_atom_site_aniso_U_13
_atom_site_aniso_U_12
Ru1A 0.03336(12) 0.03172(11) 0.01717(10) -0.00277(8) 0.00381(8) 0.00121(8)
O1A 0.0406(11) 0.0539(12) 0.0242(10) 0.0059(9) 0.0113(9) 0.0006(9)
O2A 0.0362(10) 0.0518(11) 0.0170(9) 0.0035(8) 0.0006(8) -0.0088(9)
O3A 0.0437(11) 0.0492(11) 0.0204(9) -0.0110(8) 0.0046(8) -0.0001(9)
N1A 0.0316(12) 0.0456(13) 0.0135(10) 0.0007(9) 0.0017(8) 0.0000(10)
N2A 0.0320(12) 0.0387(12) 0.0148(10) -0.0004(9) 0.0014(8) -0.0025(9)
C1A 0.0544(18) 0.0270(13) 0.0341(16) -0.0019(12) 0.0019(13) -0.0070(12)
C2A 0.0472(17) 0.0257(13) 0.0326(15) 0.0006(11) 0.0178(13) 0.0011(12)
C3A 0.081(2) 0.0341(15) 0.0183(13) -0.0044(11) 0.0126(14) -0.0175(15)
C4A 0.075(2) 0.0505(18) 0.0204(14) 0.0124(13) -0.0075(15) -0.0217(17)
C5A 0.0434(18) 0.0522(18) 0.0287(16) 0.0150(14) -0.0029(13) 0.0059(14)
C6A 0.067(2) 0.0249(13) 0.0284(15) -0.0020(11) 0.0063(15) 0.0076(13)
C7A 0.092(3) 0.0435(19) 0.066(3) 0.0022(17) -0.024(2) -0.0263(19)
C8A 0.136(4) 0.083(3) 0.077(3) -0.006(2) -0.015(3) -0.068(3)
C10A 0.129(4) 0.113(3) 0.044(2) 0.032(2) -0.047(2) -0.075(3)
C11A 0.0318(14) 0.0387(14) 0.0186(12) -0.0019(10) 0.0028(10) -0.0004(11)
C12A 0.0376(15) 0.0422(15) 0.0255(14) 0.0017(12) -0.0026(12) 0.0040(12)
C13A 0.0371(15) 0.0479(16) 0.0170(13) 0.0074(11) -0.0041(11) -0.0030(12)
C14A 0.0284(14) 0.0462(15) 0.0152(12) 0.0011(11) 0.0001(10) 0.0034(11)
C15A 0.0319(15) 0.0519(17) 0.0187(13) -0.0036(12) 0.0044(11) -0.0006(12)
C16A 0.0362(16) 0.074(2) 0.0163(13) -0.0079(13) 0.0013(12) -0.0013(14)
C17A 0.048(2) 0.130(3) 0.0259(17) -0.022(2) 0.0043(15) -0.022(2)
C18A 0.059(2) 0.193(5) 0.0239(18) -0.030(2) 0.0012(17) -0.032(3)
C19A 0.069(3) 0.187(5) 0.0166(17) -0.013(2) -0.0001(17) -0.026(3)
C20A 0.051(2) 0.125(3) 0.0204(16) -0.0054(19) 0.0080(15) -0.009(2)
C21A 0.0339(16) 0.073(2) 0.0205(14) -0.0024(14) 0.0031(12) 0.0032(14)
C22A 0.0306(15) 0.0496(16) 0.0198(13) 0.0038(12) 0.0055(11) 0.0093(12)
C23A 0.0280(14) 0.0527(16) 0.0209(13) 0.0026(12) 0.0039(11) 0.0009(12)
C24A 0.0330(15) 0.067(2) 0.0249(15) 0.0024(13) 0.0005(12) -0.0114(14)
C25A 0.056(2) 0.073(2) 0.0258(16) -0.0035(15) 0.0073(14) -0.0226(17)
C26A 0.079(2) 0.071(2) 0.0328(18) -0.0041(16) 0.0058(17) -0.0176(19)
C27A 0.078(3) 0.090(3) 0.0353(19) -0.0021(18) 0.0122(18) -0.021(2)
C28A 0.080(3) 0.126(4) 0.052(2) -0.030(2) 0.016(2) -0.051(3)
C29A 0.091(3) 0.257(7) 0.149(5) -0.126(5) 0.049(3) -0.107(4)
C9A 0.130(6) 0.055(4) 0.025(3) -0.014(3) 0.009(3) -0.040(4)
C9Z 0.061(7) 0.150(11) 0.258(17) -0.103(11) -0.052(8) -0.023(7)
Ru1B 0.04610(15) 0.02768(11) 0.02160(11) 0.00506(8) 0.01471(10) 0.00280(9)
O1B 0.0375(10) 0.0340(9) 0.0218(9) -0.0045(7) 0.0061(8) -0.0032(8)
O2B 0.0564(12) 0.0302(9) 0.0268(10) 0.0019(8) 0.0162(9) -0.0127(9)
O3B 0.0350(10) 0.0312(9) 0.0187(9) 0.0048(7) 0.0076(7) 0.0061(7)
N1B 0.0335(12) 0.0244(10) 0.0194(10) 0.0008(8) 0.0084(9) 0.0000(8)
N2B 0.0347(12) 0.0289(10) 0.0201(11) 0.0008(8) 0.0099(9) 0.0006(9)
C11B 0.0359(15) 0.0352(14) 0.0259(14) 0.0001(11) 0.0091(11) 0.0060(11)
C12B 0.0442(16) 0.0320(13) 0.0302(15) -0.0017(11) 0.0076(12) 0.0078(12)
C13B 0.0399(15) 0.0255(12) 0.0230(13) -0.0003(10) 0.0038(11) -0.0022(10)
C14B 0.0354(14) 0.0215(11) 0.0271(13) -0.0005(10) 0.0117(11) -0.0019(10)
C15B 0.0318(14) 0.0268(12) 0.0208(12) 0.0028(10) 0.0090(10) 0.0031(10)
C16B 0.0260(13) 0.0287(12) 0.0213(12) 0.0009(10) 0.0053(10) 0.0003(10)
C17B 0.0339(15) 0.0504(16) 0.0231(14) -0.0024(12) 0.0014(11) -0.0030(13)
C18B 0.0350(16) 0.0605(19) 0.0384(17) -0.0042(14) -0.0001(13) -0.0161(14)
C19B 0.0314(15) 0.0587(18) 0.0350(16) -0.0009(14) 0.0076(12) -0.0137(14)
C20B 0.0344(15) 0.0407(14) 0.0242(13) -0.0002(11) 0.0080(11) -0.0036(12)
C21B 0.0266(13) 0.0265(12) 0.0211(12) 0.0004(10) 0.0063(10) 0.0022(10)
C22B 0.0292(13) 0.0236(11) 0.0230(13) -0.0015(10) 0.0068(10) 0.0032(10)
C23B 0.0370(15) 0.0255(12) 0.0258(13) -0.0022(10) 0.0075(11) -0.0019(10)
C24B 0.0617(19) 0.0317(14) 0.0338(16) -0.0047(12) 0.0098(14) -0.0161(13)
C25B 0.064(2) 0.0446(17) 0.0390(18) 0.0033(14) -0.0059(15) -0.0237(15)
C26B 0.121(4) 0.059(2) 0.081(3) 0.008(2) -0.049(3) -0.043(2)
C27B 0.196(6) 0.081(3) 0.109(4) -0.047(3) -0.085(4) 0.001(3)
C28B 0.0410(18) 0.062(2) 0.056(2) -0.0009(17) -0.0015(15) -0.0144(15)
C29B 0.048(2) 0.082(3) 0.094(3) 0.001(2) -0.018(2) -0.0209(19)
C1B 0.048(4) 0.063(5) 0.021(4) 0.013(3) -0.007(3) -0.021(4)
C2B 0.046(5) 0.042(5) 0.006(4) 0.000(3) 0.005(3) -0.004(4)
C3B 0.041(5) 0.053(5) 0.014(3) 0.014(3) 0.004(3) -0.020(4)
C4B 0.073(6) 0.037(4) 0.019(3) 0.009(3) 0.002(4) -0.021(5)
C5B 0.066(7) 0.028(4) 0.020(4) 0.005(3) -0.001(4) 0.000(4)
C6B 0.037(4) 0.065(5) 0.023(4) 0.021(3) 0.002(3) 0.007(3)
C7B 0.078(6) 0.093(7) 0.050(5) 0.019(5) -0.024(4) -0.042(5)
C8B 0.139(7) 0.092(5) 0.047(4) 0.008(3) -0.041(4) -0.065(5)
C9B 0.219(13) 0.095(8) 0.063(5) 0.035(5) -0.063(7) -0.103(8)
C10B 0.222(13) 0.098(8) 0.060(5) 0.024(5) -0.026(7) -0.121(9)
C1Y 0.050(5) 0.043(5) 0.020(5) 0.005(4) -0.005(4) -0.014(5)
C2Y 0.049(6) 0.020(4) 0.011(5) -0.008(3) 0.002(4) -0.008(4)
C3Y 0.050(7) 0.033(5) 0.016(5) -0.002(4) 0.009(5) -0.008(5)
C4Y 0.046(6) 0.029(4) 0.008(4) 0.000(3) 0.001(4) -0.012(5)
C5Y 0.055(8) 0.020(4) 0.014(5) 0.002(3) 0.004(4) -0.008(5)
C6Y 0.046(7) 0.035(6) 0.016(6) 0.003(4) -0.005(4) -0.016(4)
C7Y 0.066(7) 0.089(8) 0.037(6) 0.021(6) -0.020(5) -0.028(6)
C8Y 0.154(12) 0.191(14) 0.097(10) 0.048(10) -0.080(9) -0.103(11)
C9Y 0.055(6) 0.094(12) 0.119(15) -0.076(10) -0.022(9) -0.014(9)
C10Y 0.132(11) 0.090(10) 0.025(5) -0.018(6) 0.016(7) -0.094(9)

loop_
_atom_type_symbol
_atom_type_description
_atom_type_scat_dispersion_real
_atom_type_scat_dispersion_imag
_atom_type_scat_source
C C 0.0033 0.0016 'International Tables Vol C Tables 4.2.6.8 and 6.1.1.4'
H H 0.0000 0.0000 'International Tables Vol C Tables 4.2.6.8 and 6.1.1.4'
N N 0.0061 0.0033 'International Tables Vol C Tables 4.2.6.8 and 6.1.1.4'
O O 0.0106 0.0060 'International Tables Vol C Tables 4.2.6.8 and 6.1.1.4'
Ru Ru -1.2594 0.8363 'International Tables Vol C Tables 4.2.6.8 and 6.1.1.4'

loop_
_geom_angle_atom_site_label_1
_geom_angle_atom_site_label_2
_geom_angle_atom_site_label_3
_geom_angle
_geom_angle_site_symmetry_1
_geom_angle_site_symmetry_3
_geom_angle_publ_flag
O2A Ru1A C1A 164.93(9) . . ?
O2A Ru1A C2A 146.55(10) . . ?
O2A Ru1A C3A 110.41(10) . . ?
O2A Ru1A C4A 88.92(10) . . ?
O2A Ru1A C5A 97.05(10) . . ?
O2A Ru1A C6A 127.26(10) . . ?
O3A Ru1A O2A 77.20(7) . . ?
O3A Ru1A N2A 76.71(7) . . ?
O3A Ru1A C1A 103.65(10) . . ?
O3A Ru1A C2A 135.10(11) . . ?
O3A Ru1A C3A 172.32(10) . . ?
O3A Ru1A C4A 145.22(11) . . ?
O3A Ru1A C5A 111.35(10) . . ?
O3A Ru1A C6A 94.51(9) . . ?
N2A Ru1A O2A 82.81(8) . . ?
N2A Ru1A C1A 112.14(10) . . ?
N2A Ru1A C2A 95.45(9) . . ?
N2A Ru1A C3A 104.75(9) . . ?
N2A Ru1A C4A 133.57(11) . . ?
N2A Ru1A C5A 171.75(11) . . ?
N2A Ru1A C6A 146.54(11) . . ?
C1A Ru1A C3A 68.75(11) . . ?
C2A Ru1A C1A 38.22(10) . . ?
C2A Ru1A C3A 37.63(11) . . ?
C2A Ru1A C4A 68.12(12) . . ?
C4A Ru1A C1A 82.02(12) . . ?
C4A Ru1A C3A 37.26(12) . . ?
C5A Ru1A C1A 68.45(12) . . ?
C5A Ru1A C2A 80.09(11) . . ?
C5A Ru1A C3A 67.51(11) . . ?
C5A Ru1A C4A 38.27(12) . . ?
C6A Ru1A C1A 37.92(11) . . ?
C6A Ru1A C2A 67.93(10) . . ?
C6A Ru1A C3A 80.12(10) . . ?
C6A Ru1A C4A 68.72(12) . . ?
C6A Ru1A C5A 37.50(12) . . ?
C14A O2A Ru1A 112.85(17) . . ?
C15A O3A Ru1A 103.45(15) . . ?
N2A N1A C15A 112.60(19) . . ?
C13A N1A N2A 111.4(2) . . ?
C13A N1A C15A 135.6(2) . . ?
N1A N2A Ru1A 110.76(14) . . ?
C11A N2A Ru1A 143.18(16) . . ?
C11A N2A N1A 105.87(19) . . ?
C2A C1A Ru1A 69.97(15) . . ?
C2A C1A C7A 122.3(3) . . ?
C6A C1A Ru1A 69.86(16) . . ?
C6A C1A C2A 116.6(3) . . ?
C6A C1A C7A 121.0(3) . . ?
C7A C1A Ru1A 129.6(2) . . ?
Ru1A C2A H2A 129.4 . . ?
C1A C2A Ru1A 71.81(15) . . ?
C1A C2A H2A 119.1 . . ?
C3A C2A Ru1A 72.26(15) . . ?
C3A C2A C1A 121.8(3) . . ?
C3A C2A H2A 119.1 . . ?
Ru1A C3A H3A 132.3 . . ?
C2A C3A Ru1A 70.12(15) . . ?
C2A C3A H3A 119.7 . . ?
C4A C3A Ru1A 70.90(16) . . ?
C4A C3A C2A 120.5(3) . . ?
C4A C3A H3A 119.7 . . ?
C3A C4A Ru1A 71.84(17) . . ?
C3A C4A C5A 118.1(3) . . ?
C3A C4A C10A 120.9(3) . . ?
C5A C4A Ru1A 70.11(17) . . ?
C5A C4A C10A 120.9(3) . . ?
C10A C4A Ru1A 125.5(2) . . ?
Ru1A C5A H5A 130.5 . . ?
C4A C5A Ru1A 71.62(16) . . ?
C4A C5A H5A 119.4 . . ?
C6A C5A Ru1A 71.16(16) . . ?
C6A C5A C4A 121.2(3) . . ?
C6A C5A H5A 119.4 . . ?
Ru1A C6A H6A 129.9 . . ?
C1A C6A Ru1A 72.22(15) . . ?
C1A C6A H6A 119.1 . . ?
C5A C6A Ru1A 71.34(17) . . ?
C5A C6A C1A 121.7(3) . . ?
C5A C6A H6A 119.1 . . ?
C1A C7A H7A 109.9 . . ?
C1A C7A H7AA 112.2 . . ?
C1A C7A C8A 108.3(3) . . ?
C1A C7A C9A 108.2(3) . . ?
C1A C7A C9Z 104.7(4) . . ?
C8A C7A H7A 109.9 . . ?
C8A C7A H7AA 112.2 . . ?
C8A C7A C9A 110.5(3) . . ?
C8A C7A C9Z 106.7(6) . . ?
C9A C7A H7A 109.9 . . ?
C9Z C7A H7AA 112.2 . . ?
C7A C8A H8AA 109.5 . . ?
C7A C8A H8AB 109.5 . . ?
C7A C8A H8AC 109.5 . . ?
H8AA C8A H8AB 109.5 . . ?
H8AA C8A H8AC 109.5 . . ?
H8AB C8A H8AC 109.5 . . ?
C4A C10A H10G 109.5 . . ?
C4A C10A H10H 109.5 . . ?
C4A C10A H10I 109.5 . . ?
H10G C10A H10H 109.5 . . ?
H10G C10A H10I 109.5 . . ?
H10H C10A H10I 109.5 . . ?
N2A C11A H11A 125.1 . . ?
N2A C11A C12A 109.8(2) . . ?
C12A C11A H11A 125.1 . . ?
C11A C12A H12A 127.0 . . ?
C13A C12A C11A 106.0(2) . . ?
C13A C12A H12A 127.0 . . ?
N1A C13A C12A 106.9(2) . . ?
N1A C13A H13A 126.5 . . ?
C12A C13A H13A 126.5 . . ?
O2A C14A C15A 112.0(2) . . ?
O2A C14A C23A 124.2(3) . . ?
C23A C14A C15A 123.8(2) . . ?
O3A C15A N1A 106.01(19) . . ?
O3A C15A C14A 108.9(2) . . ?
O3A C15A C16A 114.8(2) . . ?
C14A C15A N1A 103.8(2) . . ?
C14A C15A C16A 115.0(2) . . ?
C16A C15A N1A 107.2(2) . . ?
C17A C16A C15A 120.1(3) . . ?
C17A C16A C21A 120.6(3) . . ?
C21A C16A C15A 119.2(3) . . ?
C16A C17A H17A 119.4 . . ?
C16A C17A C18A 121.2(3) . . ?
C18A C17A H17A 119.4 . . ?
C17A C18A H18A 120.5 . . ?
C19A C18A C17A 118.9(4) . . ?
C19A C18A H18A 120.5 . . ?
C18A C19A H19A 119.7 . . ?
C18A C19A C20A 120.6(3) . . ?
C20A C19A H19A 119.7 . . ?
C19A C20A H20A 119.7 . . ?
C19A C20A C21A 120.7(3) . . ?
C21A C20A H20A 119.7 . . ?
C16A C21A C20A 118.0(3) . . ?
C16A C21A C22A 121.9(3) . . ?
C20A C21A C22A 120.1(3) . . ?
O1A C22A C21A 118.5(2) . . ?
O1A C22A C23A 121.8(3) . . ?
C23A C22A C21A 119.7(3) . . ?
C14A C23A C22A 119.6(3) . . ?
C14A C23A C24A 121.1(2) . . ?
C22A C23A C24A 119.3(2) . . ?
C23A C24A H24C 108.6 . . ?
C23A C24A H24D 108.6 . . ?
C23A C24A C25A 114.5(2) . . ?
H24C C24A H24D 107.6 . . ?
C25A C24A H24C 108.6 . . ?
C25A C24A H24D 108.6 . . ?
C24A C25A H25A 106.3 . . ?
C24A C25A C28A 110.8(3) . . ?
C26A C25A C24A 114.5(3) . . ?
C26A C25A H25A 106.3 . . ?
C26A C25A C28A 112.0(3) . . ?
C28A C25A H25A 106.3 . . ?
C25A C26A H26C 108.3 . . ?
C25A C26A H26D 108.3 . . ?
H26C C26A H26D 107.4 . . ?
C27A C26A C25A 115.8(3) . . ?
C27A C26A H26C 108.3 . . ?
C27A C26A H26D 108.3 . . ?
C26A C27A H27D 109.5 . . ?
C26A C27A H27E 109.5 . . ?
C26A C27A H27F 109.5 . . ?
H27D C27A H27E 109.5 . . ?
H27D C27A H27F 109.5 . . ?
H27E C27A H27F 109.5 . . ?
C25A C28A H28C 108.7 . . ?
C25A C28A H28D 108.7 . . ?
H28C C28A H28D 107.6 . . ?
C29A C28A C25A 114.1(3) . . ?
C29A C28A H28C 108.7 . . ?
C29A C28A H28D 108.7 . . ?
C28A C29A H29D 109.5 . . ?
C28A C29A H29E 109.5 . . ?
C28A C29A H29F 109.5 . . ?
H29D C29A H29E 109.5 . . ?
H29D C29A H29F 109.5 . . ?
H29E C29A H29F 109.5 . . ?
C7A C9A H9AA 109.5 . . ?
C7A C9A H9AB 109.5 . . ?
C7A C9A H9AC 109.5 . . ?
H9AA C9A H9AB 109.5 . . ?
H9AA C9A H9AC 109.5 . . ?
H9AB C9A H9AC 109.5 . . ?
C7A C9Z H9ZA 109.5 . . ?
C7A C9Z H9ZB 109.5 . . ?
C7A C9Z H9ZC 109.5 . . ?
H9ZA C9Z H9ZB 109.5 . . ?
H9ZA C9Z H9ZC 109.5 . . ?
H9ZB C9Z H9ZC 109.5 . . ?
O2B Ru1B N2B 82.01(7) . . ?
O2B Ru1B C2B 150.5(6) . . ?
O2B Ru1B C3B 113.0(5) . . ?
O2B Ru1B C4B 92.8(3) . . ?
O2B Ru1B C5B 103.0(3) . . ?
O2B Ru1B C6B 131.7(3) . . ?
O2B Ru1B C5Y 88.8(3) . . ?
O3B Ru1B O2B 77.70(7) . . ?
O3B Ru1B N2B 76.59(7) . . ?
O3B Ru1B C2B 130.3(6) . . ?
O3B Ru1B C3B 169.0(5) . . ?
O3B Ru1B C4B 142.3(3) . . ?
O3B Ru1B C5B 108.4(2) . . ?
O3B Ru1B C6B 91.8(2) . . ?
O3B Ru1B C2Y 137.2(10) . . ?
O3B Ru1B C5Y 117.6(4) . . ?
N2B Ru1B C2B 94.7(5) . . ?
N2B Ru1B C3B 106.8(4) . . ?
N2B Ru1B C4B 138.8(3) . . ?
N2B Ru1B C5B 173.4(2) . . ?
N2B Ru1B C6B 141.6(3) . . ?
N2B Ru1B C5Y 161.1(4) . . ?
C2B Ru1B C6B 65.1(6) . . ?
C3B Ru1B C2B 39.9(8) . . ?
C3B Ru1B C5B 67.5(4) . . ?
C3B Ru1B C6B 79.1(4) . . ?
C4B Ru1B C2B 70.5(6) . . ?
C4B Ru1B C3B 38.6(5) . . ?
C4B Ru1B C5B 37.8(3) . . ?
C4B Ru1B C6B 67.4(3) . . ?
C5B Ru1B C2B 78.9(5) . . ?
C5B Ru1B C6B 36.0(3) . . ?
C1Y Ru1B O2B 158.3(5) . . ?
C1Y Ru1B O3B 103.3(7) . . ?
C1Y Ru1B N2B 119.5(5) . . ?
C1Y Ru1B C2Y 43.4(12) . . ?
C1Y Ru1B C5Y 71.4(6) . . ?
C1Y Ru1B C6Y 40.4(5) . . ?
C2Y Ru1B O2B 144.1(11) . . ?
C2Y Ru1B N2B 96.6(8) . . ?
C2Y Ru1B C5Y 81.2(9) . . ?
C6Y Ru1B O2B 117.9(4) . . ?
C6Y Ru1B O3B 98.1(4) . . ?
C6Y Ru1B N2B 158.2(4) . . ?
C6Y Ru1B C2Y 72.7(10) . . ?
C6Y Ru1B C5Y 38.2(4) . . ?
C14B O2B Ru1B 112.51(18) . . ?
C15B O3B Ru1B 103.59(14) . . ?
N2B N1B C15B 112.18(17) . . ?
C13B N1B N2B 111.54(18) . . ?
C13B N1B C15B 135.21(19) . . ?
N1B N2B Ru1B 110.61(13) . . ?
C11B N2B Ru1B 142.86(16) . . ?
C11B N2B N1B 106.26(19) . . ?
N2B C11B H11B 125.0 . . ?
N2B C11B C12B 110.0(2) . . ?
C12B C11B H11B 125.0 . . ?
C11B C12B H12B 127.3 . . ?
C13B C12B C11B 105.4(2) . . ?
C13B C12B H12B 127.3 . . ?
N1B C13B C12B 106.7(2) . . ?
N1B C13B H13B 126.7 . . ?
C12B C13B H13B 126.7 . . ?
O2B C14B C15B 112.2(2) . . ?
O2B C14B C23B 124.1(3) . . ?
C23B C14B C15B 123.7(2) . . ?
O3B C15B N1B 106.16(18) . . ?
O3B C15B C14B 109.60(19) . . ?
O3B C15B C16B 113.2(2) . . ?
C14B C15B N1B 103.3(2) . . ?
C16B C15B N1B 108.80(18) . . ?
C16B C15B C14B 114.9(2) . . ?
C17B C16B C15B 119.9(2) . . ?
C17B C16B C21B 120.8(2) . . ?
C21B C16B C15B 119.3(2) . . ?
C16B C17B H17B 120.0 . . ?
C18B C17B C16B 120.0(3) . . ?
C18B C17B H17B 120.0 . . ?
C17B C18B H18B 120.0 . . ?
C19B C18B C17B 120.0(3) . . ?
C19B C18B H18B 120.0 . . ?
C18B C19B H19B 119.9 . . ?
C18B C19B C20B 120.3(2) . . ?
C20B C19B H19B 119.9 . . ?
C19B C20B H20B 119.9 . . ?
C19B C20B C21B 120.3(3) . . ?
C21B C20B H20B 119.9 . . ?
C16B C21B C20B 118.6(3) . . ?
C16B C21B C22B 121.9(2) . . ?
C20B C21B C22B 119.5(2) . . ?
O1B C22B C21B 119.1(2) . . ?
O1B C22B C23B 121.2(3) . . ?
C23B C22B C21B 119.6(2) . . ?
C14B C23B C22B 119.2(3) . . ?
C14B C23B C24B 121.3(2) . . ?
C22B C23B C24B 119.4(2) . . ?
C23B C24B H24A 108.6 . . ?
C23B C24B H24B 108.6 . . ?
C23B C24B C25B 114.8(2) . . ?
H24A C24B H24B 107.6 . . ?
C25B C24B H24A 108.6 . . ?
C25B C24B H24B 108.6 . . ?
C24B C25B H25B 108.1 . . ?
C26B C25B C24B 110.7(3) . . ?
C26B C25B H25B 108.1 . . ?
C28B C25B C24B 109.8(3) . . ?
C28B C25B H25B 108.1 . . ?
C28B C25B C26B 111.8(3) . . ?
C25B C26B H26A 108.4 . . ?
C25B C26B H26B 108.4 . . ?
H26A C26B H26B 107.4 . . ?
C27B C26B C25B 115.6(4) . . ?
C27B C26B H26A 108.4 . . ?
C27B C26B H26B 108.4 . . ?
C26B C27B H27A 109.5 . . ?
C26B C27B H27B 109.5 . . ?
C26B C27B H27C 109.5 . . ?
H27A C27B H27B 109.5 . . ?
H27A C27B H27C 109.5 . . ?
H27B C27B H27C 109.5 . . ?
C25B C28B H28A 108.4 . . ?
C25B C28B H28B 108.4 . . ?
H28A C28B H28B 107.5 . . ?
C29B C28B C25B 115.3(3) . . ?
C29B C28B H28A 108.4 . . ?
C29B C28B H28B 108.4 . . ?
C28B C29B H29A 109.5 . . ?
C28B C29B H29B 109.5 . . ?
C28B C29B H29C 109.5 . . ?
H29A C29B H29B 109.5 . . ?
H29A C29B H29C 109.5 . . ?
H29B C29B H29C 109.5 . . ?
C2B C1B Ru1B 69.5(8) . . ?
C2B C1B C6B 117.2(11) . . ?
C2B C1B C7B 120.9(11) . . ?
C6B C1B Ru1B 69.6(5) . . ?
C6B C1B C7B 121.9(11) . . ?
C7B C1B Ru1B 131.8(7) . . ?
Ru1B C2B H2B 129.9 . . ?
C1B C2B Ru1B 75.3(9) . . ?
C1B C2B H2B 119.3 . . ?
C1B C2B C3B 121.3(14) . . ?
C3B C2B Ru1B 68.0(8) . . ?
C3B C2B H2B 119.3 . . ?
Ru1B C3B H3B 129.9 . . ?
C2B C3B Ru1B 72.1(9) . . ?
C2B C3B H3B 120.5 . . ?
C4B C3B Ru1B 69.9(7) . . ?
C4B C3B C2B 119.1(11) . . ?
C4B C3B H3B 120.5 . . ?
C3B C4B Ru1B 71.4(7) . . ?
C3B C4B C10B 121.7(11) . . ?
C5B C4B Ru1B 72.4(5) . . ?
C5B C4B C3B 117.2(11) . . ?
C5B C4B C10B 120.9(11) . . ?
C10B C4B Ru1B 121.9(6) . . ?
Ru1B C5B H5B 129.9 . . ?
C4B C5B Ru1B 69.9(5) . . ?
C4B C5B H5B 118.2 . . ?
C6B C5B Ru1B 74.8(5) . . ?
C6B C5B C4B 123.5(9) . . ?
C6B C5B H5B 118.2 . . ?
Ru1B C6B H6B 131.4 . . ?
C1B C6B Ru1B 73.2(6) . . ?
C1B C6B H6B 119.2 . . ?
C5B C6B Ru1B 69.2(5) . . ?
C5B C6B C1B 121.6(9) . . ?
C5B C6B H6B 119.2 . . ?
C1B C7B H7B 107.8 . . ?
C1B C7B C9B 112.1(9) . . ?
C8B C7B C1B 110.0(8) . . ?
C8B C7B H7B 107.8 . . ?
C8B C7B C9B 111.2(9) . . ?
C9B C7B H7B 107.8 . . ?
C7B C8B H8BA 109.5 . . ?
C7B C8B H8BB 109.5 . . ?
C7B C8B H8BC 109.5 . . ?
H8BA C8B H8BB 109.5 . . ?
H8BA C8B H8BC 109.5 . . ?
H8BB C8B H8BC 109.5 . . ?
C7B C9B H9BA 109.5 . . ?
C7B C9B H9BB 109.5 . . ?
C7B C9B H9BC 109.5 . . ?
H9BA C9B H9BB 109.5 . . ?
H9BA C9B H9BC 109.5 . . ?
H9BB C9B H9BC 109.5 . . ?
C4B C10B H10A 109.5 . . ?
C4B C10B H10B 109.5 . . ?
C4B C10B H10C 109.5 . . ?
H10A C10B H10B 109.5 . . ?
H10A C10B H10C 109.5 . . ?
H10B C10B H10C 109.5 . . ?
C2Y C1Y Ru1B 70.2(13) . . ?
C6Y C1Y Ru1B 71.9(9) . . ?
C6Y C1Y C2Y 114.2(19) . . ?
C6Y C1Y C7Y 121.1(18) . . ?
C7Y C1Y Ru1B 122.5(13) . . ?
C7Y C1Y C2Y 124.5(16) . . ?
Ru1B C2Y H2Y 127.2 . . ?
C1Y C2Y Ru1B 66.4(14) . . ?
C1Y C2Y H2Y 118.4 . . ?
C3Y C2Y Ru1B 79.9(16) . . ?
C3Y C2Y C1Y 123(2) . . ?
C3Y C2Y H2Y 118.4 . . ?
Ru1B C3Y H3Y 135.3 . . ?
C2Y C3Y Ru1B 64.0(17) . . ?
C2Y C3Y H3Y 119.4 . . ?
C2Y C3Y C4Y 121(2) . . ?
C4Y C3Y Ru1B 74.9(11) . . ?
C4Y C3Y H3Y 119.4 . . ?
C3Y C4Y Ru1B 69.3(13) . . ?
C3Y C4Y C5Y 118.5(15) . . ?
C3Y C4Y C10Y 122.0(14) . . ?
C5Y C4Y Ru1B 68.0(7) . . ?
C5Y C4Y C10Y 119.3(13) . . ?
C10Y C4Y Ru1B 129.8(9) . . ?
Ru1B C5Y H5Y 133.5 . . ?
C4Y C5Y Ru1B 75.3(8) . . ?
C4Y C5Y H5Y 119.9 . . ?
C6Y C5Y Ru1B 64.4(8) . . ?
C6Y C5Y C4Y 120.2(13) . . ?
C6Y C5Y H5Y 119.9 . . ?
Ru1B C6Y H6Y 128.7 . . ?
C1Y C6Y Ru1B 67.7(10) . . ?
C1Y C6Y C5Y 122.8(16) . . ?
C1Y C6Y H6Y 118.6 . . ?
C5Y C6Y Ru1B 77.4(8) . . ?
C5Y C6Y H6Y 118.6 . . ?
C1Y C7Y H7Y 101.1 . . ?
C1Y C7Y C8Y 109.3(13) . . ?
C8Y C7Y H7Y 101.1 . . ?
C9Y C7Y C1Y 118.3(14) . . ?
C9Y C7Y H7Y 101.1 . . ?
C9Y C7Y C8Y 121.5(16) . . ?
C7Y C8Y H8YA 109.5 . . ?
C7Y C8Y H8YB 109.5 . . ?
C7Y C8Y H8YC 109.5 . . ?
H8YA C8Y H8YB 109.5 . . ?
H8YA C8Y H8YC 109.5 . . ?
H8YB C8Y H8YC 109.5 . . ?
C7Y C9Y H9YA 109.5 . . ?
C7Y C9Y H9YB 109.5 . . ?
C7Y C9Y H9YC 109.5 . . ?
H9YA C9Y H9YB 109.5 . . ?
H9YA C9Y H9YC 109.5 . . ?
H9YB C9Y H9YC 109.5 . . ?
C4Y C10Y H10D 109.5 . . ?
C4Y C10Y H10E 109.5 . . ?
C4Y C10Y H10F 109.5 . . ?
H10D C10Y H10E 109.5 . . ?
H10D C10Y H10F 109.5 . . ?
H10E C10Y H10F 109.5 . . ?

loop_
_geom_bond_atom_site_label_1
_geom_bond_atom_site_label_2
_geom_bond_distance
_geom_bond_site_symmetry_2
_geom_bond_publ_flag
Ru1A O2A 2.0924(18) . ?
Ru1A O3A 2.0618(17) . ?
Ru1A N2A 2.081(2) . ?
Ru1A C1A 2.179(3) . ?
Ru1A C2A 2.155(2) . ?
Ru1A C3A 2.182(3) . ?
Ru1A C4A 2.170(3) . ?
Ru1A C5A 2.151(3) . ?
Ru1A C6A 2.148(3) . ?
O1A C22A 1.247(3) . ?
O2A C14A 1.297(3) . ?
O3A C15A 1.373(3) . ?
N1A N2A 1.354(3) . ?
N1A C13A 1.336(3) . ?
N1A C15A 1.518(3) . ?
N2A C11A 1.337(3) . ?
C1A C2A 1.419(4) . ?
C1A C6A 1.406(4) . ?
C1A C7A 1.519(5) . ?
C2A H2A 0.9500 . ?
C2A C3A 1.399(4) . ?
C3A H3A 0.9500 . ?
C3A C4A 1.391(4) . ?
C4A C5A 1.417(4) . ?
C4A C10A 1.495(5) . ?
C5A H5A 0.9500 . ?
C5A C6A 1.382(4) . ?
C6A H6A 0.9500 . ?
C7A H7A 1.0000 . ?
C7A H7AA 1.0000 . ?
C7A C8A 1.537(4) . ?
C7A C9A 1.700(6) . ?
C7A C9Z 1.670(11) . ?
C8A H8AA 0.9800 . ?
C8A H8AB 0.9800 . ?
C8A H8AC 0.9800 . ?
C10A H10G 0.9800 . ?
C10A H10H 0.9800 . ?
C10A H10I 0.9800 . ?
C11A H11A 0.9500 . ?
C11A C12A 1.391(3) . ?
C12A H12A 0.9500 . ?
C12A C13A 1.375(3) . ?
C13A H13A 0.9500 . ?
C14A C15A 1.515(4) . ?
C14A C23A 1.372(3) . ?
C15A C16A 1.515(3) . ?
C16A C17A 1.367(4) . ?
C16A C21A 1.393(4) . ?
C17A H17A 0.9500 . ?
C17A C18A 1.386(4) . ?
C18A H18A 0.9500 . ?
C18A C19A 1.374(5) . ?
C19A H19A 0.9500 . ?
C19A C20A 1.378(5) . ?
C20A H20A 0.9500 . ?
C20A C21A 1.402(4) . ?
C21A C22A 1.489(4) . ?
C22A C23A 1.432(3) . ?
C23A C24A 1.502(4) . ?
C24A H24C 0.9900 . ?
C24A H24D 0.9900 . ?
C24A C25A 1.525(4) . ?
C25A H25A 1.0000 . ?
C25A C26A 1.523(4) . ?
C25A C28A 1.538(5) . ?
C26A H26C 0.9900 . ?
C26A H26D 0.9900 . ?
C26A C27A 1.513(4) . ?
C27A H27D 0.9800 . ?
C27A H27E 0.9800 . ?
C27A H27F 0.9800 . ?
C28A H28C 0.9900 . ?
C28A H28D 0.9900 . ?
C28A C29A 1.529(5) . ?
C29A H29D 0.9800 . ?
C29A H29E 0.9800 . ?
C29A H29F 0.9800 . ?
C9A H9AA 0.9800 . ?
C9A H9AB 0.9800 . ?
C9A H9AC 0.9800 . ?
C9Z H9ZA 0.9800 . ?
C9Z H9ZB 0.9800 . ?
C9Z H9ZC 0.9800 . ?
Ru1B O2B 2.0904(19) . ?
Ru1B O3B 2.0503(16) . ?
Ru1B N2B 2.0971(19) . ?
Ru1B C2B 2.196(17) . ?
Ru1B C3B 2.138(15) . ?
Ru1B C4B 2.119(10) . ?
Ru1B C5B 2.151(8) . ?
Ru1B C6B 2.220(8) . ?
Ru1B C1Y 2.00(2) . ?
Ru1B C2Y 2.05(3) . ?
Ru1B C5Y 2.226(13) . ?
Ru1B C6Y 2.057(14) . ?
O1B C22B 1.250(3) . ?
O2B C14B 1.293(3) . ?
O3B C15B 1.369(3) . ?
N1B N2B 1.350(2) . ?
N1B C13B 1.338(3) . ?
N1B C15B 1.516(3) . ?
N2B C11B 1.324(3) . ?
C11B H11B 0.9500 . ?
C11B C12B 1.400(3) . ?
C12B H12B 0.9500 . ?
C12B C13B 1.382(3) . ?
C13B H13B 0.9500 . ?
C14B C15B 1.515(4) . ?
C14B C23B 1.376(3) . ?
C15B C16B 1.509(3) . ?
C16B C17B 1.384(4) . ?
C16B C21B 1.390(3) . ?
C17B H17B 0.9500 . ?
C17B C18B 1.383(3) . ?
C18B H18B 0.9500 . ?
C18B C19B 1.379(4) . ?
C19B H19B 0.9500 . ?
C19B C20B 1.386(4) . ?
C20B H20B 0.9500 . ?
C20B C21B 1.401(3) . ?
C21B C22B 1.493(4) . ?
C22B C23B 1.427(3) . ?
C23B C24B 1.503(4) . ?
C24B H24A 0.9900 . ?
C24B H24B 0.9900 . ?
C24B C25B 1.540(4) . ?
C25B H25B 1.0000 . ?
C25B C26B 1.530(5) . ?
C25B C28B 1.526(4) . ?
C26B H26A 0.9900 . ?
C26B H26B 0.9900 . ?
C26B C27B 1.523(6) . ?
C27B H27A 0.9800 . ?
C27B H27B 0.9800 . ?
C27B H27C 0.9800 . ?
C28B H28A 0.9900 . ?
C28B H28B 0.9900 . ?
C28B C29B 1.510(4) . ?
C29B H29A 0.9800 . ?
C29B H29B 0.9800 . ?
C29B H29C 0.9800 . ?
C1B C2B 1.35(3) . ?
C1B C6B 1.433(12) . ?
C1B C7B 1.496(16) . ?
C2B H2B 0.9500 . ?
C2B C3B 1.48(3) . ?
C3B H3B 0.9500 . ?
C3B C4B 1.409(19) . ?
C4B C5B 1.382(11) . ?
C4B C10B 1.512(15) . ?
C5B H5B 0.9500 . ?
C5B C6B 1.354(11) . ?
C6B H6B 0.9500 . ?
C7B H7B 1.0000 . ?
C7B C8B 1.480(12) . ?
C7B C9B 1.533(12) . ?
C8B H8BA 0.9800 . ?
C8B H8BB 0.9800 . ?
C8B H8BC 0.9800 . ?
C9B H9BA 0.9800 . ?
C9B H9BB 0.9800 . ?
C9B H9BC 0.9800 . ?
C10B H10A 0.9800 . ?
C10B H10B 0.9800 . ?
C10B H10C 0.9800 . ?
C1Y C2Y 1.50(4) . ?
C1Y C6Y 1.404(19) . ?
C1Y C7Y 1.48(3) . ?
C2Y H2Y 0.9500 . ?
C2Y C3Y 1.35(5) . ?
C3Y H3Y 0.9500 . ?
C3Y C4Y 1.41(3) . ?
C4Y C5Y 1.434(16) . ?
C4Y C10Y 1.46(2) . ?
C5Y H5Y 0.9500 . ?
C5Y C6Y 1.412(17) . ?
C6Y H6Y 0.9500 . ?
C7Y H7Y 1.0000 . ?
C7Y C8Y 1.505(19) . ?
C7Y C9Y 1.46(2) . ?
C8Y H8YA 0.9800 . ?
C8Y H8YB 0.9800 . ?
C8Y H8YC 0.9800 . ?
C9Y H9YA 0.9800 . ?
C9Y H9YB 0.9800 . ?
C9Y H9YC 0.9800 . ?
C10Y H10D 0.9800 . ?
C10Y H10E 0.9800 . ?
C10Y H10F 0.9800 . ?

loop_
_geom_torsion_atom_site_label_1
_geom_torsion_atom_site_label_2
_geom_torsion_atom_site_label_3
_geom_torsion_atom_site_label_4
_geom_torsion
_geom_torsion_site_symmetry_1
_geom_torsion_site_symmetry_2
_geom_torsion_site_symmetry_3
_geom_torsion_site_symmetry_4
_geom_torsion_publ_flag
Ru1A O2A C14A C15A -3.8(3) . . . . ?
Ru1A O2A C14A C23A 176.4(2) . . . . ?
Ru1A O3A C15A N1A 57.5(2) . . . . ?
Ru1A O3A C15A C14A -53.72(19) . . . . ?
Ru1A O3A C15A C16A 175.67(18) . . . . ?
Ru1A N2A C11A C12A -173.8(2) . . . . ?
Ru1A C1A C2A C3A 54.5(2) . . . . ?
Ru1A C1A C6A C5A -53.6(2) . . . . ?
Ru1A C1A C7A C8A -168.5(2) . . . . ?
Ru1A C1A C7A C9A -48.7(4) . . . . ?
Ru1A C1A C7A C9Z 78.0(6) . . . . ?
Ru1A C2A C3A C4A 51.9(2) . . . . ?
Ru1A C3A C4A C5A 54.5(2) . . . . ?
Ru1A C3A C4A C10A -121.1(3) . . . . ?
Ru1A C4A C5A C6A 53.2(2) . . . . ?
Ru1A C5A C6A C1A 54.0(2) . . . . ?
O1A C22A C23A C14A 176.7(2) . . . . ?
O1A C22A C23A C24A -1.8(4) . . . . ?
O2A C14A C15A O3A 39.8(3) . . . . ?
O2A C14A C15A N1A -72.8(3) . . . . ?
O2A C14A C15A C16A 170.4(2) . . . . ?
O2A C14A C23A C22A -174.8(2) . . . . ?
O2A C14A C23A C24A 3.7(4) . . . . ?
O3A C15A C16A C17A -46.5(4) . . . . ?
O3A C15A C16A C21A 137.4(3) . . . . ?
N1A N2A C11A C12A 0.3(3) . . . . ?
N1A C15A C16A C17A 71.0(4) . . . . ?
N1A C15A C16A C21A -105.1(3) . . . . ?
N2A N1A C13A C12A 1.1(3) . . . . ?
N2A N1A C15A O3A -39.8(3) . . . . ?
N2A N1A C15A C14A 74.9(3) . . . . ?
N2A N1A C15A C16A -162.9(2) . . . . ?
N2A C11A C12A C13A 0.4(3) . . . . ?
C1A C2A C3A Ru1A -54.3(2) . . . . ?
C1A C2A C3A C4A -2.4(4) . . . . ?
C2A C1A C6A Ru1A 53.7(2) . . . . ?
C2A C1A C6A C5A 0.1(4) . . . . ?
C2A C1A C7A C8A 101.6(3) . . . . ?
C2A C1A C7A C9A -138.6(3) . . . . ?
C2A C1A C7A C9Z -11.9(7) . . . . ?
C2A C3A C4A Ru1A -51.5(2) . . . . ?
C2A C3A C4A C5A 2.9(4) . . . . ?
C2A C3A C4A C10A -172.6(3) . . . . ?
C3A C4A C5A Ru1A -55.3(2) . . . . ?
C3A C4A C5A C6A -2.1(4) . . . . ?
C4A C5A C6A Ru1A -53.4(2) . . . . ?
C4A C5A C6A C1A 0.6(4) . . . . ?
C6A C1A C2A Ru1A -53.7(2) . . . . ?
C6A C1A C2A C3A 0.8(4) . . . . ?
C6A C1A C7A C8A -79.8(4) . . . . ?
C6A C1A C7A C9A 40.0(4) . . . . ?
C6A C1A C7A C9Z 166.6(6) . . . . ?
C7A C1A C2A Ru1A 124.9(3) . . . . ?
C7A C1A C2A C3A 179.4(3) . . . . ?
C7A C1A C6A Ru1A -124.9(3) . . . . ?
C7A C1A C6A C5A -178.5(3) . . . . ?
C10A C4A C5A Ru1A 120.2(3) . . . . ?
C10A C4A C5A C6A 173.5(3) . . . . ?
C11A C12A C13A N1A -0.9(3) . . . . ?
C13A N1A N2A Ru1A 175.37(19) . . . . ?
C13A N1A N2A C11A -0.8(3) . . . . ?
C13A N1A C15A O3A 147.6(3) . . . . ?
C13A N1A C15A C14A -97.7(3) . . . . ?
C13A N1A C15A C16A 24.5(4) . . . . ?
C14A C15A C16A C17A -174.2(3) . . . . ?
C14A C15A C16A C21A 9.8(4) . . . . ?
C14A C23A C24A C25A 106.4(3) . . . . ?
C15A N1A N2A Ru1A 0.9(3) . . . . ?
C15A N1A N2A C11A -175.3(2) . . . . ?
C15A N1A C13A C12A 173.7(3) . . . . ?
C15A C14A C23A C22A 5.4(4) . . . . ?
C15A C14A C23A C24A -176.1(2) . . . . ?
C15A C16A C17A C18A -175.8(3) . . . . ?
C15A C16A C21A C20A 176.2(3) . . . . ?
C15A C16A C21A C22A -6.0(4) . . . . ?
C16A C17A C18A C19A 0.3(7) . . . . ?
C16A C21A C22A O1A -176.3(3) . . . . ?
C16A C21A C22A C23A 1.2(4) . . . . ?
C17A C16A C21A C20A 0.2(5) . . . . ?
C17A C16A C21A C22A 177.9(3) . . . . ?
C17A C18A C19A C20A -1.2(7) . . . . ?
C18A C19A C20A C21A 1.7(7) . . . . ?
C19A C20A C21A C16A -1.1(5) . . . . ?
C19A C20A C21A C22A -178.9(3) . . . . ?
C20A C21A C22A O1A 1.4(4) . . . . ?
C20A C21A C22A C23A 178.9(3) . . . . ?
C21A C16A C17A C18A 0.2(6) . . . . ?
C21A C22A C23A C14A -0.7(4) . . . . ?
C21A C22A C23A C24A -179.2(2) . . . . ?
C22A C23A C24A C25A -75.1(3) . . . . ?
C23A C14A C15A O3A -140.4(2) . . . . ?
C23A C14A C15A N1A 107.0(3) . . . . ?
C23A C14A C15A C16A -9.8(4) . . . . ?
C23A C24A C25A C26A -53.5(3) . . . . ?
C23A C24A C25A C28A 178.7(2) . . . . ?
C24A C25A C26A C27A -67.5(4) . . . . ?
C24A C25A C28A C29A -65.7(4) . . . . ?
C26A C25A C28A C29A 165.1(4) . . . . ?
C28A C25A C26A C27A 59.6(4) . . . . ?
Ru1B O2B C14B C15B 3.0(2) . . . . ?
Ru1B O2B C14B C23B -177.66(19) . . . . ?
Ru1B O3B C15B N1B -58.38(19) . . . . ?
Ru1B O3B C15B C14B 52.54(18) . . . . ?
Ru1B O3B C15B C16B -177.69(16) . . . . ?
Ru1B N2B C11B C12B 170.7(2) . . . . ?
Ru1B C1B C2B C3B -52.2(12) . . . . ?
Ru1B C1B C6B C5B 51.6(8) . . . . ?
Ru1B C1B C7B C8B -158.9(8) . . . . ?
Ru1B C1B C7B C9B -34.7(15) . . . . ?
Ru1B C2B C3B C4B -53.7(10) . . . . ?
Ru1B C3B C4B C5B -57.9(7) . . . . ?
Ru1B C3B C4B C10B 116.5(8) . . . . ?
Ru1B C4B C5B C6B -54.7(8) . . . . ?
Ru1B C5B C6B C1B -53.3(8) . . . . ?
Ru1B C1Y C2Y C3Y -59(2) . . . . ?
Ru1B C1Y C6Y C5Y 56.9(14) . . . . ?
Ru1B C1Y C7Y C8Y 156.4(13) . . . . ?
Ru1B C1Y C7Y C9Y -59(2) . . . . ?
Ru1B C2Y C3Y C4Y -51(2) . . . . ?
Ru1B C3Y C4Y C5Y -48.7(12) . . . . ?
Ru1B C3Y C4Y C10Y 124.8(13) . . . . ?
Ru1B C4Y C5Y C6Y -48.0(11) . . . . ?
Ru1B C5Y C6Y C1Y -52.6(14) . . . . ?
O1B C22B C23B C14B -179.9(2) . . . . ?
O1B C22B C23B C24B -3.2(3) . . . . ?
O2B C14B C15B O3B -38.5(3) . . . . ?
O2B C14B C15B N1B 74.3(2) . . . . ?
O2B C14B C15B C16B -167.37(19) . . . . ?
O2B C14B C23B C22B 174.1(2) . . . . ?
O2B C14B C23B C24B -2.5(4) . . . . ?
O3B C15B C16B C17B 41.7(3) . . . . ?
O3B C15B C16B C21B -136.3(2) . . . . ?
N1B N2B C11B C12B -2.4(3) . . . . ?
N1B C15B C16B C17B -76.1(3) . . . . ?
N1B C15B C16B C21B 105.9(3) . . . . ?
N2B N1B C13B C12B -2.7(3) . . . . ?
N2B N1B C15B O3B 41.1(3) . . . . ?
N2B N1B C15B C14B -74.2(2) . . . . ?
N2B N1B C15B C16B 163.3(2) . . . . ?
N2B C11B C12B C13B 0.8(4) . . . . ?
C11B C12B C13B N1B 1.1(3) . . . . ?
C13B N1B N2B Ru1B -172.35(18) . . . . ?
C13B N1B N2B C11B 3.2(3) . . . . ?
C13B N1B C15B O3B -152.2(3) . . . . ?
C13B N1B C15B C14B 92.5(3) . . . . ?
C13B N1B C15B C16B -30.0(4) . . . . ?
C14B C15B C16B C17B 168.7(2) . . . . ?
C14B C15B C16B C21B -9.3(3) . . . . ?
C14B C23B C24B C25B -98.5(3) . . . . ?
C15B N1B N2B Ru1B -2.3(3) . . . . ?
C15B N1B N2B C11B 173.2(2) . . . . ?
C15B N1B C13B C12B -169.5(3) . . . . ?
C15B C14B C23B C22B -6.6(4) . . . . ?
C15B C14B C23B C24B 176.8(2) . . . . ?
C15B C16B C17B C18B -176.2(2) . . . . ?
C15B C16B C21B C20B 177.2(2) . . . . ?
C15B C16B C21B C22B -0.3(3) . . . . ?
C16B C17B C18B C19B -0.9(4) . . . . ?
C16B C21B C22B O1B -176.4(2) . . . . ?
C16B C21B C22B C23B 7.6(3) . . . . ?
C17B C16B C21B C20B -0.8(3) . . . . ?
C17B C16B C21B C22B -178.3(2) . . . . ?
C17B C18B C19B C20B -0.9(4) . . . . ?
C18B C19B C20B C21B 1.9(4) . . . . ?
C19B C20B C21B C16B -1.1(4) . . . . ?
C19B C20B C21B C22B 176.5(2) . . . . ?
C20B C21B C22B O1B 6.1(3) . . . . ?
C20B C21B C22B C23B -169.9(2) . . . . ?
C21B C16B C17B C18B 1.7(4) . . . . ?
C21B C22B C23B C14B -4.0(3) . . . . ?
C21B C22B C23B C24B 172.6(2) . . . . ?
C22B C23B C24B C25B 84.9(3) . . . . ?
C23B C14B C15B O3B 142.2(2) . . . . ?
C23B C14B C15B N1B -105.0(2) . . . . ?
C23B C14B C15B C16B 13.3(3) . . . . ?
C23B C24B C25B C26B -176.0(3) . . . . ?
C23B C24B C25B C28B 60.0(3) . . . . ?
C24B C25B C26B C27B 58.5(4) . . . . ?
C24B C25B C28B C29B -177.5(3) . . . . ?
C26B C25B C28B C29B 59.2(4) . . . . ?
C28B C25B C26B C27B -178.7(3) . . . . ?
C1B C2B C3B Ru1B 55.5(13) . . . . ?
C1B C2B C3B C4B 2(2) . . . . ?
C2B C1B C6B Ru1B -52.3(10) . . . . ?
C2B C1B C6B C5B -0.8(14) . . . . ?
C2B C1B C7B C8B -69.6(13) . . . . ?
C2B C1B C7B C9B 54.6(15) . . . . ?
C2B C3B C4B Ru1B 54.8(11) . . . . ?
C2B C3B C4B C5B -3.1(16) . . . . ?
C2B C3B C4B C10B 171.3(11) . . . . ?
C3B C4B C5B Ru1B 57.4(8) . . . . ?
C3B C4B C5B C6B 2.7(13) . . . . ?
C4B C5B C6B Ru1B 52.5(8) . . . . ?
C4B C5B C6B C1B -0.8(14) . . . . ?
C6B C1B C2B Ru1B 52.4(9) . . . . ?
C6B C1B C2B C3B 0.2(19) . . . . ?
C6B C1B C7B C8B 110.7(10) . . . . ?
C6B C1B C7B C9B -125.1(11) . . . . ?
C7B C1B C2B Ru1B -127.3(9) . . . . ?
C7B C1B C2B C3B -179.5(12) . . . . ?
C7B C1B C6B Ru1B 127.3(9) . . . . ?
C7B C1B C6B C5B 178.9(9) . . . . ?
C10B C4B C5B Ru1B -117.1(8) . . . . ?
C10B C4B C5B C6B -171.8(8) . . . . ?
C1Y C2Y C3Y Ru1B 53(2) . . . . ?
C1Y C2Y C3Y C4Y 2(4) . . . . ?
C2Y C1Y C6Y Ru1B -57.5(16) . . . . ?
C2Y C1Y C6Y C5Y -1(2) . . . . ?
C2Y C1Y C7Y C8Y -116(2) . . . . ?
C2Y C1Y C7Y C9Y 28(3) . . . . ?
C2Y C3Y C4Y Ru1B 46(2) . . . . ?
C2Y C3Y C4Y C5Y -3(3) . . . . ?
C2Y C3Y C4Y C10Y 171(2) . . . . ?
C3Y C4Y C5Y Ru1B 49.3(14) . . . . ?
C3Y C4Y C5Y C6Y 1(2) . . . . ?
C4Y C5Y C6Y Ru1B 52.8(11) . . . . ?
C4Y C5Y C6Y C1Y 0(2) . . . . ?
C6Y C1Y C2Y Ru1B 58.5(14) . . . . ?
C6Y C1Y C2Y C3Y -1(3) . . . . ?
C6Y C1Y C7Y C8Y 69(2) . . . . ?
C6Y C1Y C7Y C9Y -146.3(17) . . . . ?
C7Y C1Y C2Y Ru1B -116.5(17) . . . . ?
C7Y C1Y C2Y C3Y -176(2) . . . . ?
C7Y C1Y C6Y Ru1B 117.6(16) . . . . ?
C7Y C1Y C6Y C5Y 174.5(14) . . . . ?
C10Y C4Y C5Y Ru1B -124.4(12) . . . . ?
C10Y C4Y C5Y C6Y -172.3(13) . . . . ?
